data_4330952
loop_
_publ_author_name
'Ling Xu'
'Zitao Wang'
'Wen-Xiong Zhang'
'Zhenfeng Xi'

_publ_section_title
;
 Rare-Earth Metal Tris(trimethylsilylmethyl) Anionic Complexes Bearing One
 1-Phenyl-2,3,4,5-tetrapropylcyclopentadienyl Ligand: Synthesis,
 Structural Characterization, and Application
;
_journal_name_full 'Inorganic Chemistry'
_journal_page_first 11941
_journal_page_last 11948
_journal_paper_doi 10.1021/ic3018369
_journal_volume 51
_journal_year 2012
_chemical_formula_sum 'C51 H100 Li O4 Si3 Tm'
_chemical_formula_weight 1037.45
_chemical_name_systematic
; 
 ? 
;
_space_group_IT_number 14
_symmetry_cell_setting monoclinic
_symmetry_space_group_name_Hall '-P 2yn'
_symmetry_space_group_name_H-M 'P 1 21/n 1'
_atom_sites_solution_hydrogens geom
_atom_sites_solution_primary direct
_atom_sites_solution_secondary difmap
_audit_creation_method SHELXL-97
_cell_angle_alpha 90.00
_cell_angle_beta 100.10(3)
_cell_angle_gamma 90.00
_cell_formula_units_Z 4
_cell_length_a 13.444(3)
_cell_length_b 24.242(5)
_cell_length_c 18.393(4)
_cell_measurement_reflns_used 25922
_cell_measurement_temperature 123(2)
_cell_measurement_theta_max 27.48
_cell_measurement_theta_min 1.40
_cell_volume 5902(2)
_computing_cell_refinement Rapid-AUTO
_computing_data_collection 'Rapid-AUTO (Rigaku,2000)'
_computing_data_reduction 'CrystalStructure (Rigaku/MSC,2000)'
_computing_molecular_graphics 'Siemens SHELXTL V4.2,(Sheldrick,1990)'
_computing_publication_material SHELXL-97,(Sheldrick,1997)
_computing_structure_refinement SHELXL-97,(Sheldrick,1997)
_computing_structure_solution SHELXS-97,(Sheldrick,1997)
_diffrn_ambient_temperature 123(2)
_diffrn_detector_area_resol_mean 10.00
_diffrn_measured_fraction_theta_full 0.996
_diffrn_measured_fraction_theta_max 0.996
_diffrn_measurement_device_type 'Rigaku RAXIS RAPID IP'
_diffrn_measurement_method \W
_diffrn_radiation_monochromator graphite
_diffrn_radiation_source 'fine-focus sealed tube'
_diffrn_radiation_type MoK\a
_diffrn_radiation_wavelength 0.71073
_diffrn_reflns_av_R_equivalents 0.0580
_diffrn_reflns_av_sigmaI/netI 0.2166
_diffrn_reflns_limit_h_max 17
_diffrn_reflns_limit_h_min -17
_diffrn_reflns_limit_k_max 31
_diffrn_reflns_limit_k_min -30
_diffrn_reflns_limit_l_max 23
_diffrn_reflns_limit_l_min -23
_diffrn_reflns_number 25922
_diffrn_reflns_theta_full 27.48
_diffrn_reflns_theta_max 27.48
_diffrn_reflns_theta_min 1.40
_diffrn_standards_decay_% 0
_diffrn_standards_interval_count 0
_diffrn_standards_interval_time 0
_diffrn_standards_number 0
_exptl_absorpt_coefficient_mu 1.600
_exptl_absorpt_correction_T_max 0.8564
_exptl_absorpt_correction_T_min 0.7402
_exptl_absorpt_correction_type empirical
_exptl_absorpt_process_details
; 
                                  HIGASHI, T. (1995). Abscor-empirical 
                                  Absorption Correction based on Fourier 
                                  Series Approximation. 
                                  Rigaku Corporation,Tokyo,Japan. 
;
_exptl_crystal_colour 'light green'
_exptl_crystal_density_diffrn 1.168
_exptl_crystal_description block
_exptl_crystal_F_000 2208
_exptl_crystal_size_max 0.20
_exptl_crystal_size_mid 0.20
_exptl_crystal_size_min 0.10
_refine_diff_density_max 0.965
_refine_diff_density_min -1.406
_refine_diff_density_rms 0.162
_refine_ls_extinction_coef 0.00273(7)
_refine_ls_extinction_expression Fc^*^=kFc[1+0.001xFc^2^\l^3^/sin(2\q)]^-1/4^
_refine_ls_extinction_method SHELXL
_refine_ls_goodness_of_fit_ref 1.004
_refine_ls_hydrogen_treatment none
_refine_ls_matrix_type full
_refine_ls_number_parameters 557
_refine_ls_number_reflns 13482
_refine_ls_number_restraints 0
_refine_ls_restrained_S_all 1.004
_refine_ls_R_factor_all 0.0915
_refine_ls_R_factor_gt 0.0428
_refine_ls_shift/su_max 0.002
_refine_ls_shift/su_mean 0.000
_refine_ls_structure_factor_coef Fsqd
_refine_ls_weighting_details 'calc w=1/[\s^2^(Fo^2^)+(0.0150P)^2^+0.0000P] where P=(Fo^2^+2Fc^2^)/3'
_refine_ls_weighting_scheme calc
_refine_ls_wR_factor_gt 0.1024
_refine_ls_wR_factor_ref 0.1131
_reflns_number_gt 6295
_reflns_number_total 13482
_reflns_threshold_expression >2sigma(I)
_cod_data_source_file ic3018369_si_002_4.cif
_cod_data_source_block 1-Tm
_cod_database_code 4330952

loop_
_symmetry_equiv_pos_as_xyz
'x, y, z'
'-x+1/2, y+1/2, -z+1/2'
'-x, -y, -z'
'x-1/2, -y-1/2, z-1/2'

loop_
_atom_site_label
_atom_site_type_symbol
_atom_site_fract_x
_atom_site_fract_y
_atom_site_fract_z
_atom_site_U_iso_or_equiv
_atom_site_adp_type
_atom_site_occupancy
_atom_site_symmetry_multiplicity
_atom_site_calc_flag
_atom_site_refinement_flags
Tm1 Tm 0.74342(3) 0.574279(14) 0.25223(2) 0.01862(10) Uani 1 1 d .
Li1 Li 0.2157(11) 0.2960(6) 0.1763(8) 0.040(4) Uani 1 1 d .
Si1 Si 0.76930(19) 0.44786(10) 0.13723(13) 0.0309(6) Uani 1 1 d .
Si2 Si 0.64434(17) 0.50171(10) 0.41028(13) 0.0307(6) Uani 1 1 d .
Si3 Si 0.47790(18) 0.59963(11) 0.15929(14) 0.0401(7) Uani 1 1 d .
O1 O 0.1574(4) 0.2409(2) 0.1060(3) 0.0410(16) Uani 1 1 d .
O2 O 0.1400(5) 0.2927(3) 0.2552(3) 0.051(2) Uani 1 1 d .
O3 O 0.1816(5) 0.3649(3) 0.1223(3) 0.0529(19) Uani 1 1 d .
O4 O 0.3566(4) 0.3046(3) 0.2094(4) 0.0475(19) Uani 1 1 d .
C1 C 0.7537(6) 0.5237(3) 0.1433(4) 0.028(2) Uani 1 1 d .
H1A H 0.6915 0.5329 0.1079 0.033 Uiso 1 1 calc R
H1B H 0.8104 0.5402 0.1230 0.033 Uiso 1 1 calc R
C2 C 0.8046(6) 0.4225(4) 0.0470(4) 0.053(3) Uani 1 1 d .
H2A H 0.7473 0.4279 0.0066 0.079 Uiso 1 1 calc R
H2B H 0.8217 0.3832 0.0513 0.079 Uiso 1 1 calc R
H2C H 0.8630 0.4433 0.0366 0.079 Uiso 1 1 calc R
C3 C 0.8725(6) 0.4188(3) 0.2110(4) 0.043(2) Uani 1 1 d .
H3A H 0.9365 0.4374 0.2085 0.064 Uiso 1 1 calc R
H3B H 0.8797 0.3792 0.2028 0.064 Uiso 1 1 calc R
H3C H 0.8545 0.4248 0.2598 0.064 Uiso 1 1 calc R
C4 C 0.6510(6) 0.4066(3) 0.1460(4) 0.044(3) Uani 1 1 d .
H4A H 0.6297 0.4157 0.1929 0.066 Uiso 1 1 calc R
H4B H 0.6659 0.3671 0.1448 0.066 Uiso 1 1 calc R
H4C H 0.5967 0.4159 0.1050 0.066 Uiso 1 1 calc R
C5 C 0.7237(5) 0.5042(3) 0.3389(4) 0.025(2) Uani 1 1 d .
H5A H 0.7046 0.4710 0.3084 0.030 Uiso 1 1 calc R
H5B H 0.7930 0.4972 0.3657 0.030 Uiso 1 1 calc R
C6 C 0.6672(6) 0.4362(3) 0.4695(4) 0.046(3) Uani 1 1 d .
H6A H 0.6555 0.4036 0.4376 0.068 Uiso 1 1 calc R
H6B H 0.6207 0.4356 0.5050 0.068 Uiso 1 1 calc R
H6C H 0.7370 0.4359 0.4962 0.068 Uiso 1 1 calc R
C7 C 0.5044(6) 0.5020(4) 0.3642(5) 0.059(3) Uani 1 1 d .
H7A H 0.4872 0.5380 0.3410 0.088 Uiso 1 1 calc R
H7B H 0.4621 0.4952 0.4015 0.088 Uiso 1 1 calc R
H7C H 0.4926 0.4731 0.3265 0.088 Uiso 1 1 calc R
C8 C 0.6643(6) 0.5634(3) 0.4784(4) 0.051(3) Uani 1 1 d .
H8A H 0.7318 0.5611 0.5088 0.077 Uiso 1 1 calc R
H8B H 0.6132 0.5623 0.5104 0.077 Uiso 1 1 calc R
H8C H 0.6581 0.5981 0.4505 0.077 Uiso 1 1 calc R
C9 C 0.5830(5) 0.6213(3) 0.2310(4) 0.027(2) Uani 1 1 d .
H9A H 0.5575 0.6208 0.2784 0.032 Uiso 1 1 calc R
H9B H 0.5970 0.6604 0.2209 0.032 Uiso 1 1 calc R
C10 C 0.4645(6) 0.5254(4) 0.1491(5) 0.066(3) Uani 1 1 d .
H10A H 0.5315 0.5084 0.1553 0.099 Uiso 1 1 calc R
H10B H 0.4268 0.5168 0.0998 0.099 Uiso 1 1 calc R
H10C H 0.4279 0.5110 0.1866 0.099 Uiso 1 1 calc R
C11 C 0.3490(6) 0.6250(4) 0.1740(4) 0.055(3) Uani 1 1 d .
H11A H 0.2973 0.6126 0.1329 0.082 Uiso 1 1 calc R
H11B H 0.3492 0.6654 0.1761 0.082 Uiso 1 1 calc R
H11C H 0.3342 0.6100 0.2204 0.082 Uiso 1 1 calc R
C12 C 0.4931(6) 0.6301(4) 0.0669(4) 0.060(3) Uani 1 1 d .
H12A H 0.5487 0.6114 0.0488 0.089 Uiso 1 1 calc R
H12B H 0.5082 0.6695 0.0727 0.089 Uiso 1 1 calc R
H12C H 0.4304 0.6250 0.0313 0.089 Uiso 1 1 calc R
C13 C 0.8407(5) 0.6706(3) 0.2464(3) 0.0181(17) Uani 1 1 d .
C14 C 0.9076(5) 0.6291(3) 0.2310(4) 0.0166(18) Uani 1 1 d .
C15 C 0.9414(5) 0.5986(3) 0.2955(4) 0.0209(18) Uani 1 1 d .
C16 C 0.8915(5) 0.6199(3) 0.3519(4) 0.0184(17) Uani 1 1 d .
C17 C 0.8291(5) 0.6649(3) 0.3214(4) 0.0162(17) Uani 1 1 d .
C18 C 0.7935(5) 0.7132(3) 0.1921(4) 0.0222(19) Uani 1 1 d .
C19 C 0.7969(5) 0.7693(3) 0.2125(4) 0.027(2) Uani 1 1 d .
H19 H 0.8235 0.7800 0.2618 0.032 Uiso 1 1 calc R
C20 C 0.7613(6) 0.8082(3) 0.1604(5) 0.032(2) Uani 1 1 d .
H20 H 0.7665 0.8462 0.1731 0.039 Uiso 1 1 calc R
C21 C 0.7173(6) 0.7927(4) 0.0885(5) 0.040(2) Uani 1 1 d .
H21 H 0.6951 0.8201 0.0525 0.048 Uiso 1 1 calc R
C22 C 0.7062(6) 0.7381(4) 0.0702(5) 0.034(2) Uani 1 1 d .
H22 H 0.6720 0.7274 0.0226 0.040 Uiso 1 1 calc R
C23 C 0.7451(6) 0.6990(4) 0.1214(5) 0.028(2) Uani 1 1 d .
H23 H 0.7388 0.6611 0.1081 0.034 Uiso 1 1 calc R
C24 C 0.9549(5) 0.6256(3) 0.1601(4) 0.0260(19) Uani 1 1 d .
H24A H 0.9888 0.5893 0.1598 0.031 Uiso 1 1 calc R
H24B H 0.8994 0.6264 0.1170 0.031 Uiso 1 1 calc R
C25 C 1.0303(5) 0.6698(3) 0.1496(4) 0.030(2) Uani 1 1 d .
H25A H 1.0827 0.6718 0.1946 0.037 Uiso 1 1 calc R
H25B H 0.9952 0.7059 0.1438 0.037 Uiso 1 1 calc R
C26 C 1.0812(7) 0.6602(4) 0.0835(4) 0.047(3) Uani 1 1 d .
H26A H 1.1136 0.6239 0.0876 0.071 Uiso 1 1 calc R
H26B H 1.1323 0.6888 0.0819 0.071 Uiso 1 1 calc R
H26C H 1.0306 0.6617 0.0382 0.071 Uiso 1 1 calc R
C27 C 1.0155(5) 0.5512(3) 0.3044(4) 0.027(2) Uani 1 1 d .
H27A H 0.9989 0.5266 0.2610 0.032 Uiso 1 1 calc R
H27B H 1.0067 0.5296 0.3486 0.032 Uiso 1 1 calc R
C28 C 1.1270(5) 0.5686(4) 0.3125(4) 0.037(2) Uani 1 1 d .
H28A H 1.1374 0.5890 0.2678 0.044 Uiso 1 1 calc R
H28B H 1.1445 0.5935 0.3555 0.044 Uiso 1 1 calc R
C29 C 1.1953(6) 0.5185(4) 0.3229(5) 0.064(3) Uani 1 1 d .
H29A H 1.1856 0.4986 0.3676 0.096 Uiso 1 1 calc R
H29B H 1.2659 0.5303 0.3279 0.096 Uiso 1 1 calc R
H29C H 1.1786 0.4941 0.2800 0.096 Uiso 1 1 calc R
C30 C 0.9060(5) 0.5992(3) 0.4305(3) 0.0202(17) Uani 1 1 d .
H30A H 0.9002 0.5585 0.4294 0.024 Uiso 1 1 calc R
H30B H 0.8504 0.6138 0.4539 0.024 Uiso 1 1 calc R
C31 C 1.0058(5) 0.6147(3) 0.4784(4) 0.026(2) Uani 1 1 d .
H31A H 1.0096 0.6553 0.4843 0.032 Uiso 1 1 calc R
H31B H 1.0622 0.6028 0.4539 0.032 Uiso 1 1 calc R
C32 C 1.0164(5) 0.5869(3) 0.5556(4) 0.034(2) Uani 1 1 d .
H32A H 0.9619 0.5997 0.5805 0.052 Uiso 1 1 calc R
H32B H 1.0818 0.5968 0.5853 0.052 Uiso 1 1 calc R
H32C H 1.0121 0.5468 0.5496 0.052 Uiso 1 1 calc R
C33 C 0.7619(5) 0.6983(3) 0.3626(4) 0.0169(19) Uani 1 1 d .
H33A H 0.7230 0.6726 0.3887 0.020 Uiso 1 1 calc R
H33B H 0.7128 0.7190 0.3262 0.020 Uiso 1 1 calc R
C34 C 0.8173(6) 0.7388(3) 0.4182(4) 0.027(2) Uani 1 1 d .
H34A H 0.8704 0.7190 0.4525 0.033 Uiso 1 1 calc R
H34B H 0.8507 0.7670 0.3919 0.033 Uiso 1 1 calc R
C35 C 0.7467(6) 0.7667(3) 0.4617(4) 0.043(2) Uani 1 1 d .
H35A H 0.6937 0.7860 0.4279 0.064 Uiso 1 1 calc R
H35B H 0.7846 0.7932 0.4961 0.064 Uiso 1 1 calc R
H35C H 0.7158 0.7389 0.4895 0.064 Uiso 1 1 calc R
C36 C 0.1540(8) 0.1834(4) 0.1241(6) 0.063(3) Uani 1 1 d .
H36A H 0.1664 0.1781 0.1783 0.076 Uiso 1 1 calc R
H36B H 0.2054 0.1625 0.1029 0.076 Uiso 1 1 calc R
C37 C 0.0510(9) 0.1651(4) 0.0911(7) 0.077(4) Uani 1 1 d .
H37A H 0.0017 0.1737 0.1237 0.093 Uiso 1 1 calc R
H37B H 0.0491 0.1250 0.0805 0.093 Uiso 1 1 calc R
C38 C 0.0306(8) 0.1989(5) 0.0203(6) 0.085(4) Uani 1 1 d .
H38A H 0.0609 0.1815 -0.0194 0.102 Uiso 1 1 calc R
H38B H -0.0427 0.2042 0.0029 0.102 Uiso 1 1 calc R
C39 C 0.0817(7) 0.2519(4) 0.0451(5) 0.061(3) Uani 1 1 d .
H39A H 0.1117 0.2683 0.0047 0.073 Uiso 1 1 calc R
H39B H 0.0322 0.2783 0.0591 0.073 Uiso 1 1 calc R
C40 C 0.0354(7) 0.2756(4) 0.2414(5) 0.058(3) Uani 1 1 d .
H40A H 0.0293 0.2359 0.2293 0.069 Uiso 1 1 calc R
H40B H -0.0039 0.2970 0.2002 0.069 Uiso 1 1 calc R
C41 C 0.0012(8) 0.2873(5) 0.3103(5) 0.070(4) Uani 1 1 d .
H41A H -0.0248 0.3255 0.3104 0.085 Uiso 1 1 calc R
H41B H -0.0534 0.2615 0.3175 0.085 Uiso 1 1 calc R
C42 C 0.0873(8) 0.2803(5) 0.3675(5) 0.079(4) Uani 1 1 d .
H42A H 0.0966 0.2410 0.3821 0.094 Uiso 1 1 calc R
H42B H 0.0808 0.3025 0.4116 0.094 Uiso 1 1 calc R
C43 C 0.1759(9) 0.3011(5) 0.3313(6) 0.092(5) Uani 1 1 d .
H43A H 0.1900 0.3405 0.3423 0.110 Uiso 1 1 calc R
H43B H 0.2380 0.2794 0.3483 0.110 Uiso 1 1 calc R
C44 C 0.1081(9) 0.4010(4) 0.1362(6) 0.091(5) Uani 1 1 d .
H44A H 0.1145 0.4076 0.1899 0.110 Uiso 1 1 calc R
H44B H 0.0401 0.3857 0.1176 0.110 Uiso 1 1 calc R
C45 C 0.1229(12) 0.4526(6) 0.0976(9) 0.172(9) Uani 1 1 d .
H45A H 0.0625 0.4615 0.0603 0.207 Uiso 1 1 calc R
H45B H 0.1367 0.4836 0.1329 0.207 Uiso 1 1 calc R
C46 C 0.2062(13) 0.4419(6) 0.0641(8) 0.148(7) Uani 1 1 d .
H46A H 0.2628 0.4658 0.0870 0.177 Uiso 1 1 calc R
H46B H 0.1890 0.4520 0.0112 0.177 Uiso 1 1 calc R
C47 C 0.2395(9) 0.3853(4) 0.0695(6) 0.080(4) Uani 1 1 d .
H47A H 0.2225 0.3659 0.0216 0.096 Uiso 1 1 calc R
H47B H 0.3131 0.3825 0.0880 0.096 Uiso 1 1 calc R
C48 C 0.3870(8) 0.3526(5) 0.2517(6) 0.077(4) Uani 1 1 d .
H48A H 0.3268 0.3761 0.2517 0.092 Uiso 1 1 calc R
H48B H 0.4346 0.3736 0.2269 0.092 Uiso 1 1 calc R
C49 C 0.4361(9) 0.3426(5) 0.3300(6) 0.109(5) Uani 1 1 d .
H49A H 0.3922 0.3192 0.3543 0.164 Uiso 1 1 calc R
H49B H 0.4472 0.3779 0.3561 0.164 Uiso 1 1 calc R
H49C H 0.5011 0.3240 0.3310 0.164 Uiso 1 1 calc R
C50 C 0.4415(7) 0.2773(4) 0.1890(6) 0.066(3) Uani 1 1 d .
H50A H 0.4759 0.3024 0.1589 0.079 Uiso 1 1 calc R
H50B H 0.4902 0.2673 0.2339 0.079 Uiso 1 1 calc R
C51 C 0.4097(7) 0.2290(4) 0.1480(4) 0.048(3) Uani 1 1 d .
H51A H 0.3820 0.2027 0.1796 0.072 Uiso 1 1 calc R
H51B H 0.4675 0.2124 0.1303 0.072 Uiso 1 1 calc R
H51C H 0.3575 0.2387 0.1056 0.072 Uiso 1 1 calc R

loop_
_atom_site_aniso_label
_atom_site_aniso_U_11
_atom_site_aniso_U_22
_atom_site_aniso_U_33
_atom_site_aniso_U_23
_atom_site_aniso_U_13
_atom_site_aniso_U_12
Tm1 0.01716(17) 0.02199(17) 0.01674(15) -0.0005(3) 0.00311(11) -0.0005(2)
Li1 0.038(9) 0.044(10) 0.037(9) 0.010(8) 0.006(7) 0.005(8)
Si1 0.0430(15) 0.0252(14) 0.0269(14) -0.0059(11) 0.0127(11) -0.0020(12)
Si2 0.0309(14) 0.0307(15) 0.0342(14) 0.0067(12) 0.0162(11) -0.0017(12)
Si3 0.0244(14) 0.0471(18) 0.0445(17) -0.0069(14) -0.0059(12) 0.0041(13)
O1 0.039(4) 0.036(4) 0.043(4) 0.011(3) -0.003(3) 0.000(3)
O2 0.039(4) 0.079(6) 0.040(4) 0.011(4) 0.021(3) -0.006(4)
O3 0.050(4) 0.057(5) 0.060(5) 0.014(4) 0.033(4) 0.011(4)
O4 0.028(4) 0.055(5) 0.057(5) -0.012(4) 0.001(3) 0.000(3)
C1 0.036(5) 0.023(5) 0.026(5) -0.002(4) 0.007(4) -0.007(4)
C2 0.085(7) 0.042(6) 0.039(6) -0.011(6) 0.033(5) -0.003(7)
C3 0.050(6) 0.041(6) 0.039(5) 0.000(5) 0.015(4) 0.008(5)
C4 0.053(6) 0.039(6) 0.041(6) -0.009(4) 0.012(5) -0.017(5)
C5 0.019(4) 0.038(6) 0.018(4) -0.004(4) 0.005(3) -0.010(4)
C6 0.075(7) 0.033(7) 0.038(6) 0.012(5) 0.034(5) 0.004(5)
C7 0.039(6) 0.068(8) 0.076(8) 0.019(6) 0.029(5) -0.001(6)
C8 0.070(7) 0.045(7) 0.052(6) 0.001(5) 0.048(5) 0.001(5)
C9 0.024(5) 0.027(6) 0.029(5) -0.001(4) 0.006(4) 0.000(4)
C10 0.031(6) 0.087(9) 0.075(8) -0.019(7) -0.005(5) -0.007(6)
C11 0.024(5) 0.083(8) 0.052(7) -0.002(6) -0.011(5) -0.003(5)
C12 0.045(6) 0.093(9) 0.038(6) -0.008(6) 0.001(5) -0.008(6)
C13 0.016(4) 0.020(4) 0.018(4) 0.004(4) 0.006(3) 0.005(4)
C14 0.012(4) 0.028(5) 0.008(4) 0.003(3) -0.004(3) -0.001(3)
C15 0.022(4) 0.018(5) 0.023(5) -0.001(4) 0.005(4) 0.000(4)
C16 0.017(4) 0.024(5) 0.015(4) 0.001(3) 0.005(3) -0.008(3)
C17 0.015(4) 0.015(5) 0.017(4) 0.004(3) -0.002(3) 0.000(3)
C18 0.015(4) 0.028(5) 0.026(5) 0.014(4) 0.012(4) 0.008(4)
C19 0.027(5) 0.020(5) 0.030(5) 0.009(4) -0.003(4) -0.001(4)
C20 0.028(5) 0.022(5) 0.048(6) 0.002(4) 0.011(4) 0.001(4)
C21 0.027(5) 0.058(7) 0.035(6) 0.029(5) 0.007(4) 0.012(5)
C22 0.045(6) 0.036(7) 0.017(5) 0.004(5) -0.001(4) 0.017(5)
C23 0.028(5) 0.034(6) 0.023(5) -0.004(4) 0.004(4) 0.002(4)
C24 0.028(5) 0.028(5) 0.023(5) -0.002(4) 0.006(4) 0.009(4)
C25 0.025(5) 0.043(6) 0.027(4) 0.006(4) 0.014(4) -0.001(4)
C26 0.049(6) 0.068(8) 0.036(6) 0.003(5) 0.035(5) 0.012(6)
C27 0.029(5) 0.035(5) 0.014(4) 0.001(4) -0.003(4) 0.004(4)
C28 0.012(4) 0.065(7) 0.033(5) 0.007(5) 0.002(3) 0.009(5)
C29 0.026(6) 0.091(9) 0.073(8) 0.003(7) 0.004(5) 0.022(6)
C30 0.019(4) 0.021(4) 0.019(4) 0.001(3) -0.001(3) 0.002(3)
C31 0.021(4) 0.033(5) 0.025(5) 0.006(4) 0.002(4) 0.002(4)
C32 0.042(5) 0.037(6) 0.021(4) 0.002(4) -0.003(4) 0.000(4)
C33 0.020(4) 0.015(5) 0.018(5) 0.001(4) 0.010(4) 0.002(4)
C34 0.036(5) 0.025(6) 0.023(5) -0.002(4) 0.010(4) 0.000(4)
C35 0.041(6) 0.043(6) 0.045(6) -0.022(5) 0.012(5) 0.002(5)
C36 0.069(8) 0.053(8) 0.068(8) 0.004(6) 0.016(6) 0.005(7)
C37 0.084(10) 0.058(9) 0.109(11) -0.026(8) 0.068(9) -0.031(7)
C38 0.050(8) 0.094(11) 0.113(11) -0.068(9) 0.018(7) -0.006(7)
C39 0.045(7) 0.092(10) 0.046(7) -0.020(6) 0.009(5) -0.013(6)
C40 0.079(8) 0.053(7) 0.052(7) 0.010(6) 0.043(6) 0.016(6)
C41 0.097(10) 0.073(9) 0.048(7) -0.006(7) 0.034(7) 0.013(8)
C42 0.106(11) 0.101(11) 0.028(6) 0.010(7) 0.011(7) 0.036(9)
C43 0.105(11) 0.136(13) 0.045(8) -0.007(8) 0.042(8) -0.025(9)
C44 0.113(11) 0.059(8) 0.126(11) 0.048(8) 0.086(9) 0.036(8)
C45 0.169(17) 0.105(13) 0.28(2) 0.097(14) 0.147(16) 0.073(12)
C46 0.21(2) 0.135(17) 0.119(14) 0.041(12) 0.072(13) -0.017(14)
C47 0.125(11) 0.053(9) 0.069(9) 0.019(7) 0.034(8) 0.008(8)
C48 0.061(8) 0.081(10) 0.076(9) -0.003(8) -0.020(7) 0.006(7)
C49 0.103(11) 0.101(12) 0.103(11) -0.027(9) -0.039(8) 0.016(9)
C50 0.031(6) 0.091(10) 0.077(9) 0.013(8) 0.014(6) 0.015(7)
C51 0.053(7) 0.047(7) 0.041(6) 0.004(5) -0.002(5) 0.022(6)

loop_
_atom_type_symbol
_atom_type_description
_atom_type_scat_dispersion_real
_atom_type_scat_dispersion_imag
_atom_type_scat_source
C C 0.0033 0.0016 'International Tables Vol C Tables 4.2.6.8 and 6.1.1.4'
H H 0.0000 0.0000 'International Tables Vol C Tables 4.2.6.8 and 6.1.1.4'
Si Si 0.0817 0.0704 'International Tables Vol C Tables 4.2.6.8 and 6.1.1.4'
Tm Tm -0.3139 5.2483 'International Tables Vol C Tables 4.2.6.8 and 6.1.1.4'
O O 0.0106 0.0060 'International Tables Vol C Tables 4.2.6.8 and 6.1.1.4'
Li Li -0.0003 0.0001 'International Tables Vol C Tables 4.2.6.8 and 6.1.1.4'

loop_
_geom_angle_atom_site_label_1
_geom_angle_atom_site_label_2
_geom_angle_atom_site_label_3
_geom_angle
C1 Tm1 C5 103.1(3)
C1 Tm1 C9 106.9(3)
C5 Tm1 C9 104.2(2)
C1 Tm1 C14 87.8(2)
C5 Tm1 C14 130.4(2)
C9 Tm1 C14 118.8(2)
C1 Tm1 C13 108.3(2)
C5 Tm1 C13 139.5(2)
C9 Tm1 C13 90.6(2)
C14 Tm1 C13 30.6(2)
C1 Tm1 C17 137.4(2)
C5 Tm1 C17 110.8(2)
C9 Tm1 C17 89.3(2)
C14 Tm1 C17 50.6(2)
C13 Tm1 C17 30.66(18)
C1 Tm1 C16 129.9(2)
C5 Tm1 C16 89.6(2)
C9 Tm1 C16 116.7(2)
C14 Tm1 C16 50.45(19)
C13 Tm1 C16 50.6(2)
C17 Tm1 C16 30.75(19)
C1 Tm1 C15 99.3(2)
C5 Tm1 C15 100.3(2)
C9 Tm1 C15 138.6(3)
C14 Tm1 C15 30.30(19)
C13 Tm1 C15 50.3(2)
C17 Tm1 C15 50.7(2)
C16 Tm1 C15 30.65(19)
O4 Li1 O2 113.3(8)
O4 Li1 O1 123.9(8)
O2 Li1 O1 105.7(7)
O4 Li1 O3 101.6(7)
O2 Li1 O3 108.2(7)
O1 Li1 O3 102.7(7)
C1 Si1 C3 113.6(4)
C1 Si1 C2 114.8(4)
C3 Si1 C2 103.9(4)
C1 Si1 C4 114.1(4)
C3 Si1 C4 105.1(4)
C2 Si1 C4 104.0(4)
C5 Si2 C6 112.3(4)
C5 Si2 C7 109.3(4)
C6 Si2 C7 107.5(4)
C5 Si2 C8 113.9(3)
C6 Si2 C8 106.3(3)
C7 Si2 C8 107.2(4)
C10 Si3 C9 114.2(4)
C10 Si3 C12 108.5(4)
C9 Si3 C12 110.1(4)
C10 Si3 C11 105.0(4)
C9 Si3 C11 114.3(4)
C12 Si3 C11 104.2(4)
C39 O1 C36 108.8(7)
C39 O1 Li1 123.9(7)
C36 O1 Li1 122.9(7)
C43 O2 C40 111.6(7)
C43 O2 Li1 127.6(8)
C40 O2 Li1 120.6(7)
C44 O3 C47 113.5(7)
C44 O3 Li1 124.1(7)
C47 O3 Li1 122.0(7)
C48 O4 C50 111.0(8)
C48 O4 Li1 116.2(7)
C50 O4 Li1 131.6(8)
Si1 C1 Tm1 125.9(4)
Si1 C1 H1A 105.8
Tm1 C1 H1A 105.9
Si1 C1 H1B 105.9
Tm1 C1 H1B 105.8
H1A C1 H1B 106.2
Si1 C2 H2A 109.5
Si1 C2 H2B 109.5
H2A C2 H2B 109.5
Si1 C2 H2C 109.5
H2A C2 H2C 109.5
H2B C2 H2C 109.5
Si1 C3 H3A 109.5
Si1 C3 H3B 109.5
H3A C3 H3B 109.5
Si1 C3 H3C 109.5
H3A C3 H3C 109.5
H3B C3 H3C 109.5
Si1 C4 H4A 109.5
Si1 C4 H4B 109.5
H4A C4 H4B 109.5
Si1 C4 H4C 109.5
H4A C4 H4C 109.5
H4B C4 H4C 109.5
Si2 C5 Tm1 130.7(4)
Si2 C5 H5A 104.6
Tm1 C5 H5A 104.6
Si2 C5 H5B 104.6
Tm1 C5 H5B 104.6
H5A C5 H5B 105.7
Si2 C6 H6A 109.5
Si2 C6 H6B 109.5
H6A C6 H6B 109.5
Si2 C6 H6C 109.5
H6A C6 H6C 109.5
H6B C6 H6C 109.5
Si2 C7 H7A 109.5
Si2 C7 H7B 109.5
H7A C7 H7B 109.5
Si2 C7 H7C 109.5
H7A C7 H7C 109.5
H7B C7 H7C 109.5
Si2 C8 H8A 109.5
Si2 C8 H8B 109.5
H8A C8 H8B 109.5
Si2 C8 H8C 109.5
H8A C8 H8C 109.5
H8B C8 H8C 109.5
Si3 C9 Tm1 122.4(4)
Si3 C9 H9A 106.7
Tm1 C9 H9A 106.7
Si3 C9 H9B 106.7
Tm1 C9 H9B 106.7
H9A C9 H9B 106.6
Si3 C10 H10A 109.5
Si3 C10 H10B 109.5
H10A C10 H10B 109.5
Si3 C10 H10C 109.5
H10A C10 H10C 109.5
H10B C10 H10C 109.5
Si3 C11 H11A 109.5
Si3 C11 H11B 109.5
H11A C11 H11B 109.5
Si3 C11 H11C 109.5
H11A C11 H11C 109.5
H11B C11 H11C 109.5
Si3 C12 H12A 109.5
Si3 C12 H12B 109.5
H12A C12 H12B 109.5
Si3 C12 H12C 109.5
H12A C12 H12C 109.5
H12B C12 H12C 109.5
C14 C13 C17 107.9(6)
C14 C13 C18 124.7(6)
C17 C13 C18 127.4(6)
C14 C13 Tm1 73.7(4)
C17 C13 Tm1 74.9(4)
C18 C13 Tm1 118.3(5)
C15 C14 C13 109.2(6)
C15 C14 C24 124.2(7)
C13 C14 C24 125.3(6)
C15 C14 Tm1 76.5(4)
C13 C14 Tm1 75.7(4)
C24 C14 Tm1 124.7(5)
C14 C15 C16 107.6(7)
C14 C15 C27 127.0(7)
C16 C15 C27 125.4(7)
C14 C15 Tm1 73.2(4)
C16 C15 Tm1 74.3(4)
C27 C15 Tm1 117.5(5)
C15 C16 C17 107.9(6)
C15 C16 C30 125.3(7)
C17 C16 C30 126.7(6)
C15 C16 Tm1 75.0(4)
C17 C16 Tm1 74.5(4)
C30 C16 Tm1 118.1(4)
C13 C17 C16 107.4(6)
C13 C17 C33 127.6(6)
C16 C17 C33 125.0(6)
C13 C17 Tm1 74.4(4)
C16 C17 Tm1 74.7(4)
C33 C17 Tm1 115.4(4)
C23 C18 C19 118.5(7)
C23 C18 C13 121.6(7)
C19 C18 C13 119.9(7)
C20 C19 C18 119.2(7)
C20 C19 H19 120.4
C18 C19 H19 120.4
C19 C20 C21 120.8(8)
C19 C20 H20 119.6
C21 C20 H20 119.6
C22 C21 C20 120.2(8)
C22 C21 H21 119.9
C20 C21 H21 119.9
C21 C22 C23 119.1(9)
C21 C22 H22 120.4
C23 C22 H22 120.4
C22 C23 C18 121.9(9)
C22 C23 H23 119.1
C18 C23 H23 119.1
C25 C24 C14 116.9(6)
C25 C24 H24A 108.1
C14 C24 H24A 108.1
C25 C24 H24B 108.1
C14 C24 H24B 108.1
H24A C24 H24B 107.3
C24 C25 C26 113.6(7)
C24 C25 H25A 108.8
C26 C25 H25A 108.8
C24 C25 H25B 108.8
C26 C25 H25B 108.8
H25A C25 H25B 107.7
C25 C26 H26A 109.5
C25 C26 H26B 109.5
H26A C26 H26B 109.5
C25 C26 H26C 109.5
H26A C26 H26C 109.5
H26B C26 H26C 109.5
C15 C27 C28 114.4(7)
C15 C27 H27A 108.7
C28 C27 H27A 108.7
C15 C27 H27B 108.7
C28 C27 H27B 108.7
H27A C27 H27B 107.6
C29 C28 C27 110.5(7)
C29 C28 H28A 109.6
C27 C28 H28A 109.6
C29 C28 H28B 109.6
C27 C28 H28B 109.6
H28A C28 H28B 108.1
C28 C29 H29A 109.5
C28 C29 H29B 109.5
H29A C29 H29B 109.5
C28 C29 H29C 109.5
H29A C29 H29C 109.5
H29B C29 H29C 109.5
C16 C30 C31 115.2(6)
C16 C30 H30A 108.5
C31 C30 H30A 108.5
C16 C30 H30B 108.5
C31 C30 H30B 108.5
H30A C30 H30B 107.5
C30 C31 C32 110.7(6)
C30 C31 H31A 109.5
C32 C31 H31A 109.5
C30 C31 H31B 109.5
C32 C31 H31B 109.5
H31A C31 H31B 108.1
C31 C32 H32A 109.5
C31 C32 H32B 109.5
H32A C32 H32B 109.5
C31 C32 H32C 109.5
H32A C32 H32C 109.5
H32B C32 H32C 109.5
C17 C33 C34 114.7(6)
C17 C33 H33A 108.6
C34 C33 H33A 108.6
C17 C33 H33B 108.6
C34 C33 H33B 108.6
H33A C33 H33B 107.6
C35 C34 C33 111.6(7)
C35 C34 H34A 109.3
C33 C34 H34A 109.3
C35 C34 H34B 109.3
C33 C34 H34B 109.3
H34A C34 H34B 108.0
C34 C35 H35A 109.5
C34 C35 H35B 109.5
H35A C35 H35B 109.5
C34 C35 H35C 109.5
H35A C35 H35C 109.5
H35B C35 H35C 109.5
O1 C36 C37 105.2(9)
O1 C36 H36A 110.7
C37 C36 H36A 110.7
O1 C36 H36B 110.7
C37 C36 H36B 110.7
H36A C36 H36B 108.8
C36 C37 C38 101.7(8)
C36 C37 H37A 111.4
C38 C37 H37A 111.4
C36 C37 H37B 111.4
C38 C37 H37B 111.4
H37A C37 H37B 109.3
C39 C38 C37 101.5(9)
C39 C38 H38A 111.5
C37 C38 H38A 111.5
C39 C38 H38B 111.5
C37 C38 H38B 111.5
H38A C38 H38B 109.3
O1 C39 C38 108.2(9)
O1 C39 H39A 110.1
C38 C39 H39A 110.1
O1 C39 H39B 110.1
C38 C39 H39B 110.1
H39A C39 H39B 108.4
O2 C40 C41 103.8(8)
O2 C40 H40A 111.0
C41 C40 H40A 111.0
O2 C40 H40B 111.0
C41 C40 H40B 111.0
H40A C40 H40B 109.0
C42 C41 C40 106.3(9)
C42 C41 H41A 110.5
C40 C41 H41A 110.5
C42 C41 H41B 110.5
C40 C41 H41B 110.5
H41A C41 H41B 108.7
C41 C42 C43 103.2(9)
C41 C42 H42A 111.1
C43 C42 H42A 111.1
C41 C42 H42B 111.1
C43 C42 H42B 111.1
H42A C42 H42B 109.1
O2 C43 C42 103.0(9)
O2 C43 H43A 111.2
C42 C43 H43A 111.2
O2 C43 H43B 111.2
C42 C43 H43B 111.2
H43A C43 H43B 109.1
O3 C44 C45 106.8(8)
O3 C44 H44A 110.4
C45 C44 H44A 110.4
O3 C44 H44B 110.4
C45 C44 H44B 110.4
H44A C44 H44B 108.6
C46 C45 C44 104.0(11)
C46 C45 H45A 111.0
C44 C45 H45A 111.0
C46 C45 H45B 111.0
C44 C45 H45B 111.0
H45A C45 H45B 109.0
C45 C46 C47 114.2(12)
C45 C46 H46A 108.7
C47 C46 H46A 108.7
C45 C46 H46B 108.7
C47 C46 H46B 108.7
H46A C46 H46B 107.6
O3 C47 C46 100.1(9)
O3 C47 H47A 111.8
C46 C47 H47A 111.8
O3 C47 H47B 111.8
C46 C47 H47B 111.8
H47A C47 H47B 109.5
O4 C48 C49 115.5(10)
O4 C48 H48A 108.4
C49 C48 H48A 108.4
O4 C48 H48B 108.4
C49 C48 H48B 108.4
H48A C48 H48B 107.5
C48 C49 H49A 109.5
C48 C49 H49B 109.5
H49A C49 H49B 109.5
C48 C49 H49C 109.5
H49A C49 H49C 109.5
H49B C49 H49C 109.5
C51 C50 O4 110.1(8)
C51 C50 H50A 109.6
O4 C50 H50A 109.6
C51 C50 H50B 109.6
O4 C50 H50B 109.6
H50A C50 H50B 108.2
C50 C51 H51A 109.5
C50 C51 H51B 109.5
H51A C51 H51B 109.5
C50 C51 H51C 109.5
H51A C51 H51C 109.5
H51B C51 H51C 109.5

loop_
_geom_bond_atom_site_label_1
_geom_bond_atom_site_label_2
_geom_bond_distance
Tm1 C1 2.373(7)
Tm1 C5 2.375(7)
Tm1 C9 2.411(7)
Tm1 C14 2.663(7)
Tm1 C13 2.688(7)
Tm1 C17 2.694(7)
Tm1 C16 2.696(7)
Tm1 C15 2.706(7)
Li1 O4 1.897(15)
Li1 O2 1.915(14)
Li1 O1 1.928(16)
Li1 O3 1.956(15)
Si1 C1 1.857(7)
Si1 C3 1.898(8)
Si1 C2 1.907(7)
Si1 C4 1.910(7)
Si2 C5 1.832(6)
Si2 C6 1.920(8)
Si2 C7 1.924(8)
Si2 C8 1.940(8)
Si3 C10 1.815(9)
Si3 C9 1.833(8)
Si3 C12 1.897(8)
Si3 C11 1.901(8)
O1 C39 1.401(10)
O1 C36 1.435(10)
O2 C43 1.413(11)
O2 C40 1.444(10)
O3 C44 1.376(10)
O3 C47 1.435(10)
O4 C48 1.418(11)
O4 C50 1.425(10)
C1 H1A 0.9900
C1 H1B 0.9900
C2 H2A 0.9800
C2 H2B 0.9800
C2 H2C 0.9800
C3 H3A 0.9800
C3 H3B 0.9800
C3 H3C 0.9800
C4 H4A 0.9800
C4 H4B 0.9800
C4 H4C 0.9800
C5 H5A 0.9900
C5 H5B 0.9900
C6 H6A 0.9800
C6 H6B 0.9800
C6 H6C 0.9800
C7 H7A 0.9800
C7 H7B 0.9800
C7 H7C 0.9800
C8 H8A 0.9800
C8 H8B 0.9800
C8 H8C 0.9800
C9 H9A 0.9900
C9 H9B 0.9900
C10 H10A 0.9800
C10 H10B 0.9800
C10 H10C 0.9800
C11 H11A 0.9800
C11 H11B 0.9800
C11 H11C 0.9800
C12 H12A 0.9800
C12 H12B 0.9800
C12 H12C 0.9800
C13 C14 1.411(9)
C13 C17 1.423(8)
C13 C18 1.499(9)
C14 C15 1.404(9)
C14 C24 1.549(8)
C15 C16 1.428(9)
C15 C27 1.512(9)
C16 C17 1.429(9)
C16 C30 1.509(8)
C17 C33 1.512(9)
C18 C23 1.393(10)
C18 C19 1.408(10)
C19 C20 1.370(9)
C19 H19 0.9500
C20 C21 1.402(11)
C20 H20 0.9500
C21 C22 1.367(11)
C21 H21 0.9500
C22 C23 1.374(10)
C22 H22 0.9500
C23 H23 0.9500
C24 C25 1.511(9)
C24 H24A 0.9900
C24 H24B 0.9900
C25 C26 1.515(8)
C25 H25A 0.9900
C25 H25B 0.9900
C26 H26A 0.9800
C26 H26B 0.9800
C26 H26C 0.9800
C27 C28 1.540(9)
C27 H27A 0.9900
C27 H27B 0.9900
C28 C29 1.515(10)
C28 H28A 0.9900
C28 H28B 0.9900
C29 H29A 0.9800
C29 H29B 0.9800
C29 H29C 0.9800
C30 C31 1.518(9)
C30 H30A 0.9900
C30 H30B 0.9900
C31 C32 1.555(9)
C31 H31A 0.9900
C31 H31B 0.9900
C32 H32A 0.9800
C32 H32B 0.9800
C32 H32C 0.9800
C33 C34 1.516(10)
C33 H33A 0.9900
C33 H33B 0.9900
C34 C35 1.506(9)
C34 H34A 0.9900
C34 H34B 0.9900
C35 H35A 0.9800
C35 H35B 0.9800
C35 H35C 0.9800
C36 C37 1.480(13)
C36 H36A 0.9900
C36 H36B 0.9900
C37 C38 1.522(14)
C37 H37A 0.9900
C37 H37B 0.9900
C38 C39 1.490(12)
C38 H38A 0.9900
C38 H38B 0.9900
C39 H39A 0.9900
C39 H39B 0.9900
C40 C41 1.451(10)
C40 H40A 0.9900
C40 H40B 0.9900
C41 C42 1.432(13)
C41 H41A 0.9900
C41 H41B 0.9900
C42 C43 1.547(13)
C42 H42A 0.9900
C42 H42B 0.9900
C43 H43A 0.9900
C43 H43B 0.9900
C44 C45 1.468(14)
C44 H44A 0.9900
C44 H44B 0.9900
C45 C46 1.395(15)
C45 H45A 0.9900
C45 H45B 0.9900
C46 C47 1.441(15)
C46 H46A 0.9900
C46 H46B 0.9900
C47 H47A 0.9900
C47 H47B 0.9900
C48 C49 1.496(12)
C48 H48A 0.9900
C48 H48B 0.9900
C49 H49A 0.9800
C49 H49B 0.9800
C49 H49C 0.9800
C50 C51 1.418(12)
C50 H50A 0.9900
C50 H50B 0.9900
C51 H51A 0.9800
C51 H51B 0.9800
C51 H51C 0.9800
